data_4343079
loop_
_publ_author_name
'Dost\'al, Libor'
'Jambor, Roman'
'R\%u\<zi\<cka, Ale\<s'
'Jir\'asko, Robert'
'Ly\<cka, Anton\'in'
'Beckmann, Jens'
'Ketkov, Sergey'

_publ_section_title
;
 From Stiba- and Bismaheteroboroxines to N,C,N-Chelated
 Diorganoantimony(III) and Bismuth(III) Cations-An Unexpected Case of Aryl
 Group Migration.
;
_journal_issue 12
_journal_name_full 'Inorganic chemistry'
_journal_page_first 6010
_journal_page_last 6019
_journal_paper_doi 10.1021/acs.inorgchem.5b00893
_journal_volume 54
_journal_year 2015
_chemical_formula_moiety 'C24 H20 B5 O6, C18 H24 N2 Sb'
_chemical_formula_sum 'C42 H44 B5 N2 O6 Sb'
_chemical_formula_weight 848.59
_chemical_name_systematic
; 
 ? 
;
_space_group_IT_number 19
_symmetry_cell_setting orthorhombic
_symmetry_space_group_name_Hall 'P 2ac 2ab'
_symmetry_space_group_name_H-M 'P 21 21 21'
_atom_sites_solution_hydrogens geom
_atom_sites_solution_primary direct
_atom_sites_solution_secondary difmap
_audit_creation_method SHELXL-97
_cell_angle_alpha 90
_cell_angle_beta 90
_cell_angle_gamma 90
_cell_formula_units_Z 4
_cell_length_a 12.3910(8)
_cell_length_b 14.2070(9)
_cell_length_c 23.1981(17)
_cell_measurement_reflns_used 28071
_cell_measurement_temperature 150(1)
_cell_measurement_theta_max 27.5
_cell_measurement_theta_min 1
_cell_volume 4083.8(5)
_computing_cell_refinement 'COLLECT and DENZO'
_computing_data_collection 'COLLECT (Hooft, 1998) and DENZO (Otwinowski & Minor, 1997)'
_computing_data_reduction 'COLLECT and DENZO'
_computing_molecular_graphics 'PLATON (Spek, 2003)'
_computing_publication_material 'SHELXL-97 (Sheldrick, 2008)'
_computing_structure_refinement 'SHELXL-97 (Sheldrick, 1997)'
_computing_structure_solution 'SIR92 (Altomare et al., 1994)'
_diffrn_ambient_temperature 150(1)
_diffrn_detector_area_resol_mean 9.091
_diffrn_measured_fraction_theta_full 0.981
_diffrn_measured_fraction_theta_max 0.981
_diffrn_measurement_device_type 'Bruker Nonius KappaCCD area detector'
_diffrn_measurement_method '\f and \w scans to fill the Ewald sphere'
_diffrn_radiation_monochromator graphite
_diffrn_radiation_source 'fine-focus sealed tube'
_diffrn_radiation_type MoK\a
_diffrn_radiation_wavelength 0.71073
_diffrn_reflns_av_R_equivalents 0.0402
_diffrn_reflns_av_sigmaI/netI 0.0386
_diffrn_reflns_limit_h_max 14
_diffrn_reflns_limit_h_min -16
_diffrn_reflns_limit_k_max 18
_diffrn_reflns_limit_k_min -18
_diffrn_reflns_limit_l_max 26
_diffrn_reflns_limit_l_min -30
_diffrn_reflns_number 28024
_diffrn_reflns_theta_full 27.30
_diffrn_reflns_theta_max 27.30
_diffrn_reflns_theta_min 2.80
_diffrn_standards_number 0
_exptl_absorpt_coefficient_mu 0.725
_exptl_absorpt_correction_T_max 0.924
_exptl_absorpt_correction_T_min 0.840
_exptl_absorpt_correction_type integration
_exptl_absorpt_process_details
;
Gaussian integration (Coppens, 1970)
;
_exptl_crystal_colour colourless
_exptl_crystal_density_diffrn 1.380
_exptl_crystal_density_method 'not measured'
_exptl_crystal_description block
_exptl_crystal_F_000 1736
_exptl_crystal_size_max 0.39
_exptl_crystal_size_mid 0.25
_exptl_crystal_size_min 0.12
_refine_diff_density_max 0.400
_refine_diff_density_min -0.543
_refine_diff_density_rms 0.067
_refine_ls_abs_structure_details 'Flack H D (1983), Acta Cryst. A39, 876-881'
_refine_ls_abs_structure_Flack -0.025(13)
_refine_ls_extinction_method none
_refine_ls_goodness_of_fit_ref 1.154
_refine_ls_hydrogen_treatment constr
_refine_ls_matrix_type full
_refine_ls_number_parameters 505
_refine_ls_number_reflns 8861
_refine_ls_number_restraints 0
_refine_ls_restrained_S_all 1.154
_refine_ls_R_factor_all 0.0440
_refine_ls_R_factor_gt 0.0334
_refine_ls_shift/su_max 0.003
_refine_ls_shift/su_mean 0.000
_refine_ls_structure_factor_coef Fsqd
_refine_ls_weighting_details 'calc w=1/[\s^2^(Fo^2^)+(0.0092P)^2^+2.6024P] where P=(Fo^2^+2Fc^2^)/3'
_refine_ls_weighting_scheme calc
_refine_ls_wR_factor_gt 0.0573
_refine_ls_wR_factor_ref 0.0618
_reflns_number_gt 7949
_reflns_number_total 8861
_reflns_threshold_expression >2sigma(I)
_cod_data_source_file ic5b00893_si_001.cif
_cod_data_source_block 4
_cod_depositor_comments 'Adding full bibliography for 4343079--4343083.cif.'
_cod_database_code 4343079

loop_
_symmetry_equiv_pos_as_xyz
'x, y, z'
'-x+1/2, -y, z+1/2'
'x+1/2, -y+1/2, -z'
'-x, y+1/2, -z+1/2'

loop_
_atom_site_label
_atom_site_type_symbol
_atom_site_fract_x
_atom_site_fract_y
_atom_site_fract_z
_atom_site_U_iso_or_equiv
_atom_site_adp_type
_atom_site_occupancy
_atom_site_symmetry_multiplicity
_atom_site_calc_flag
_atom_site_refinement_flags
Sb1 Sb 0.456693(16) 0.451056(13) 0.903809(9) 0.02854(5) Uani 1 1 d .
O4 O 0.78141(15) 0.56541(13) 0.57025(8) 0.0272(5) Uani 1 1 d .
O5 O 0.91827(15) 0.56029(14) 0.64221(8) 0.0276(4) Uani 1 1 d .
O1 O 0.61927(17) 0.52743(14) 0.62153(9) 0.0290(5) Uani 1 1 d .
O3 O 0.69668(17) 0.41763(14) 0.55265(9) 0.0305(5) Uani 1 1 d .
O2 O 0.50615(16) 0.43060(14) 0.56412(9) 0.0322(5) Uani 1 1 d .
O6 O 0.78023(15) 0.44396(15) 0.64452(8) 0.0298(4) Uani 1 1 d .
C36 C 1.0512(3) 0.6880(2) 0.57335(12) 0.0307(6) Uani 1 1 d .
H36 H 1.0813 0.6535 0.6034 0.037 Uiso 1 1 d R
C19 C 0.4183(2) 0.5341(2) 0.63938(12) 0.0268(6) Uani 1 1 d .
C31 C 0.9442(2) 0.67175(17) 0.55854(11) 0.0218(6) Uani 1 1 d .
C1 C 0.4447(3) 0.58735(18) 0.86911(12) 0.0283(7) Uani 1 1 d .
C25 C 0.5781(3) 0.3222(2) 0.48616(15) 0.0373(8) Uani 1 1 d .
C18 C 0.3049(2) 0.4153(2) 0.79788(13) 0.0282(7) Uani 1 1 d .
H18 H 0.3124 0.4792 0.7904 0.034 Uiso 1 1 d R
N1 N 0.2967(2) 0.51663(18) 0.94443(11) 0.0331(6) Uani 1 1 d .
C13 C 0.3620(2) 0.37445(19) 0.84280(13) 0.0237(6) Uani 1 1 d .
B1 B 0.5206(3) 0.4968(2) 0.60744(14) 0.0269(8) Uani 1 1 d .
C24 C 0.3163(3) 0.4959(2) 0.62892(14) 0.0339(8) Uani 1 1 d .
H24 H 0.3098 0.4464 0.6029 0.041 Uiso 1 1 d R
C17 C 0.2365(3) 0.3615(2) 0.76406(14) 0.0318(7) Uani 1 1 d .
H17 H 0.1960 0.3898 0.7351 0.038 Uiso 1 1 d R
B4 B 0.8757(3) 0.5957(2) 0.59118(16) 0.0242(6) Uani 1 1 d .
C32 C 0.9023(3) 0.7240(2) 0.51319(14) 0.0326(7) Uani 1 1 d .
H32 H 0.8312 0.7145 0.5018 0.039 Uiso 1 1 d R
B5 B 0.8668(3) 0.4851(2) 0.66830(15) 0.0256(7) Uani 1 1 d .
C21 C 0.3333(3) 0.6415(2) 0.70729(15) 0.0390(8) Uani 1 1 d .
H21 H 0.3391 0.6907 0.7336 0.047 Uiso 1 1 d R
B3 B 0.7196(3) 0.4886(2) 0.59703(17) 0.0281(7) Uani 1 1 d .
C16 C 0.2285(3) 0.2655(2) 0.77332(14) 0.0329(7) Uani 1 1 d .
H16 H 0.1834 0.2292 0.7503 0.040 Uiso 1 1 d R
B2 B 0.5971(3) 0.3934(2) 0.53717(16) 0.0304(8) Uani 1 1 d .
C23 C 0.2249(3) 0.5297(2) 0.65619(15) 0.0412(9) Uani 1 1 d .
H23 H 0.1578 0.5037 0.6481 0.049 Uiso 1 1 d R
C15 C 0.2866(3) 0.2241(2) 0.81643(14) 0.0310(7) Uani 1 1 d .
H15 H 0.2824 0.1594 0.8219 0.037 Uiso 1 1 d R
C42 C 0.9573(3) 0.5174(2) 0.76617(13) 0.0340(7) Uani 1 1 d .
H42 H 0.9629 0.5801 0.7550 0.041 Uiso 1 1 d R
C37 C 0.9124(2) 0.4512(2) 0.72803(12) 0.0280(6) Uani 1 1 d .
C14 C 0.3516(3) 0.2774(2) 0.85166(13) 0.0293(7) Uani 1 1 d .
H14 H 0.3884 0.2488 0.8819 0.035 Uiso 1 1 d R
C38 C 0.9085(3) 0.3585(2) 0.74646(14) 0.0335(7) Uani 1 1 d .
H38 H 0.8769 0.3137 0.7226 0.040 Uiso 1 1 d R
C34 C 1.0701(3) 0.8047(2) 0.50029(15) 0.0391(9) Uani 1 1 d .
H34 H 1.1119 0.8490 0.4810 0.047 Uiso 1 1 d R
C20 C 0.4244(3) 0.6076(2) 0.67975(13) 0.0324(7) Uani 1 1 d .
H20 H 0.4912 0.6341 0.6881 0.039 Uiso 1 1 d R
C40 C 0.9901(3) 0.3970(3) 0.83632(16) 0.0428(9) Uani 1 1 d .
H40 H 1.0155 0.3788 0.8723 0.051 Uiso 1 1 d R
C22 C 0.2339(3) 0.6023(2) 0.69550(16) 0.0414(8) Uani 1 1 d .
H22 H 0.1727 0.6246 0.7143 0.050 Uiso 1 1 d R
C2 C 0.3511(3) 0.6386(2) 0.87660(13) 0.0330(7) Uani 1 1 d .
C39 C 0.9486(3) 0.3305(2) 0.79912(14) 0.0399(8) Uani 1 1 d .
H39 H 0.9486 0.2673 0.8094 0.048 Uiso 1 1 d R
C12 C 0.5856(3) 0.4387(3) 0.77961(15) 0.0499(9) Uani 1 1 d .
H12A H 0.5289 0.4776 0.7644 0.060 Uiso 1 1 d R
H12B H 0.5633 0.3740 0.7789 0.060 Uiso 1 1 d R
H12C H 0.6493 0.4462 0.7565 0.060 Uiso 1 1 d R
C3 C 0.3462(4) 0.7321(2) 0.85924(14) 0.0487(11) Uani 1 1 d .
H3 H 0.2834 0.7669 0.8645 0.058 Uiso 1 1 d R
C7 C 0.2574(3) 0.5883(2) 0.90329(18) 0.0409(7) Uani 1 1 d .
H7A H 0.2147 0.5583 0.8734 0.049 Uiso 1 1 d R
H7B H 0.2118 0.6332 0.9233 0.049 Uiso 1 1 d R
C4 C 0.4344(4) 0.7720(2) 0.83416(15) 0.0597(13) Uani 1 1 d .
H4 H 0.4312 0.8344 0.8223 0.072 Uiso 1 1 d R
N2 N 0.6099(2) 0.4675(2) 0.83968(13) 0.0463(8) Uani 1 1 d .
C35 C 1.1138(3) 0.7535(2) 0.54475(14) 0.0401(8) Uani 1 1 d .
H35 H 1.1852 0.7630 0.5557 0.048 Uiso 1 1 d R
C6 C 0.5353(3) 0.6273(2) 0.84374(14) 0.0422(8) Uani 1 1 d .
C33 C 0.9648(3) 0.7906(2) 0.48443(14) 0.0400(8) Uani 1 1 d .
H33 H 0.9352 0.8255 0.4544 0.048 Uiso 1 1 d R
C41 C 0.9928(3) 0.4907(3) 0.82045(16) 0.0443(9) Uani 1 1 d .
H41 H 1.0191 0.5354 0.8461 0.053 Uiso 1 1 d R
C29 C 0.6450(4) 0.2420(2) 0.40083(19) 0.0666(13) Uani 1 1 d .
H29 H 0.7009 0.2304 0.3750 0.080 Uiso 1 1 d R
C8 C 0.3338(3) 0.5629(2) 0.99764(14) 0.0447(9) Uani 1 1 d .
H8A H 0.2737 0.5925 1.0165 0.054 Uiso 1 1 d R
H8B H 0.3869 0.6096 0.9882 0.054 Uiso 1 1 d R
H8C H 0.3651 0.5168 1.0229 0.054 Uiso 1 1 d R
C27 C 0.4626(4) 0.2148(3) 0.4326(2) 0.0796(17) Uani 1 1 d .
H27 H 0.3968 0.1840 0.4283 0.095 Uiso 1 1 d R
C30 C 0.6603(4) 0.3028(2) 0.44746(15) 0.0503(10) Uani 1 1 d .
H30 H 0.7271 0.3314 0.4527 0.060 Uiso 1 1 d R
C5 C 0.5286(4) 0.7223(3) 0.82558(15) 0.0572(12) Uani 1 1 d .
H5 H 0.5876 0.7511 0.8082 0.069 Uiso 1 1 d R
C9 C 0.2119(3) 0.4467(3) 0.95799(16) 0.0520(9) Uani 1 1 d .
H9A H 0.2382 0.4037 0.9867 0.062 Uiso 1 1 d R
H9B H 0.1938 0.4124 0.9237 0.062 Uiso 1 1 d R
H9C H 0.1489 0.4783 0.9723 0.062 Uiso 1 1 d R
C10 C 0.6354(3) 0.5698(3) 0.84131(19) 0.0570(12) Uani 1 1 d .
H10A H 0.6764 0.5866 0.8072 0.068 Uiso 1 1 d R
H10B H 0.6795 0.5833 0.8749 0.068 Uiso 1 1 d R
C26 C 0.4789(3) 0.2765(2) 0.47864(19) 0.0569(12) Uani 1 1 d .
H26 H 0.4236 0.2875 0.5049 0.068 Uiso 1 1 d R
C28 C 0.5452(5) 0.1985(3) 0.39418(19) 0.0785(16) Uani 1 1 d .
H28 H 0.5342 0.1589 0.3628 0.094 Uiso 1 1 d R
C11 C 0.6999(3) 0.4112(4) 0.8618(2) 0.0752(15) Uani 1 1 d .
H11A H 0.7627 0.4264 0.8394 0.090 Uiso 1 1 d R
H11B H 0.6847 0.3452 0.8584 0.090 Uiso 1 1 d R
H11C H 0.7128 0.4266 0.9015 0.090 Uiso 1 1 d R

loop_
_atom_site_aniso_label
_atom_site_aniso_U_11
_atom_site_aniso_U_22
_atom_site_aniso_U_33
_atom_site_aniso_U_23
_atom_site_aniso_U_13
_atom_site_aniso_U_12
Sb1 0.03005(9) 0.02458(8) 0.03099(9) -0.00142(9) -0.00780(10) 0.00370(9)
O4 0.0265(10) 0.0274(11) 0.0276(10) 0.0038(8) -0.0038(8) -0.0044(9)
O5 0.0275(10) 0.0293(11) 0.0259(10) 0.0065(9) -0.0030(8) -0.0056(9)
O1 0.0270(11) 0.0289(12) 0.0312(11) -0.0052(9) -0.0015(9) -0.0085(9)
O3 0.0346(12) 0.0290(11) 0.0277(11) -0.0036(9) -0.0022(10) -0.0058(9)
O2 0.0315(11) 0.0278(12) 0.0374(12) -0.0057(9) -0.0125(9) -0.0026(8)
O6 0.0332(11) 0.0270(10) 0.0293(10) 0.0059(10) -0.0041(9) -0.0068(10)
C36 0.0324(17) 0.0354(15) 0.0243(14) -0.0020(11) 0.0019(15) -0.0010(15)
C19 0.0279(15) 0.0261(16) 0.0264(14) 0.0096(12) -0.0069(12) -0.0059(12)
C31 0.0227(16) 0.0208(12) 0.0219(13) -0.0015(10) 0.0036(13) 0.0016(12)
C1 0.0393(19) 0.0232(13) 0.0224(14) -0.0047(11) 0.0023(15) -0.0066(14)
C25 0.055(2) 0.0208(15) 0.0359(18) 0.0007(13) -0.0172(16) 0.0075(14)
C18 0.0332(17) 0.0222(14) 0.0291(16) 0.0034(12) 0.0013(14) 0.0012(12)
N1 0.0340(15) 0.0351(14) 0.0303(14) -0.0025(11) 0.0057(12) -0.0038(11)
C13 0.0238(16) 0.0218(14) 0.0255(15) 0.0018(11) 0.0009(13) 0.0015(12)
B1 0.032(2) 0.0215(15) 0.0272(19) 0.0042(12) -0.0061(15) -0.0053(13)
C24 0.0338(19) 0.0341(17) 0.0337(19) 0.0057(14) -0.0098(15) -0.0035(14)
C17 0.0328(18) 0.0327(17) 0.0300(17) 0.0030(13) -0.0071(14) 0.0041(14)
B4 0.0265(16) 0.0198(14) 0.0262(17) 0.0004(14) 0.0029(16) 0.0023(12)
C32 0.0276(17) 0.0347(17) 0.0355(17) 0.0097(14) 0.0040(14) 0.0069(14)
B5 0.0278(18) 0.0239(16) 0.0252(17) -0.0009(13) 0.0053(15) 0.0036(14)
C21 0.048(2) 0.0350(17) 0.0342(18) 0.0028(15) 0.0045(16) -0.0001(15)
B3 0.0311(17) 0.0260(14) 0.0274(16) 0.0016(16) 0.0005(18) -0.0067(13)
C16 0.0317(18) 0.0290(16) 0.0381(18) -0.0042(14) -0.0006(15) -0.0060(13)
B2 0.040(2) 0.0203(16) 0.0303(19) 0.0037(14) -0.0090(17) -0.0029(15)
C23 0.0294(18) 0.049(2) 0.045(2) 0.0147(17) -0.0113(16) -0.0051(15)
C15 0.0359(18) 0.0209(14) 0.0362(17) 0.0005(13) 0.0035(15) -0.0025(13)
C42 0.0241(15) 0.0418(16) 0.0362(16) 0.0059(12) -0.0033(16) -0.0042(15)
C37 0.0221(13) 0.0342(14) 0.0276(14) 0.0069(14) 0.0059(11) 0.0026(14)
C14 0.0347(18) 0.0214(14) 0.0319(17) 0.0046(12) -0.0013(14) 0.0065(13)
C38 0.0332(18) 0.0334(17) 0.0340(18) 0.0054(14) 0.0038(15) -0.0006(14)
C34 0.046(2) 0.0310(17) 0.040(2) -0.0027(14) 0.0218(17) -0.0117(15)
C20 0.0347(19) 0.0324(16) 0.0302(16) 0.0032(13) 0.0005(14) -0.0071(13)
C40 0.0261(19) 0.070(3) 0.0322(19) 0.0164(17) -0.0075(15) -0.0045(17)
C22 0.034(2) 0.046(2) 0.045(2) 0.0145(17) 0.0009(16) 0.0075(16)
C2 0.052(2) 0.0253(15) 0.0215(15) -0.0044(12) -0.0026(15) 0.0063(14)
C39 0.0342(18) 0.0471(18) 0.0384(18) 0.0206(15) 0.0028(18) 0.0028(17)
C12 0.0384(19) 0.063(2) 0.048(2) -0.019(2) 0.0132(16) -0.0036(18)
C3 0.092(3) 0.0306(18) 0.0232(17) -0.0009(14) -0.0020(19) 0.0103(19)
C7 0.0386(18) 0.0435(17) 0.0407(18) -0.0040(18) 0.0030(19) 0.0158(14)
C4 0.126(4) 0.0249(17) 0.0277(17) -0.0017(14) -0.001(2) -0.010(2)
N2 0.0251(15) 0.059(2) 0.0553(18) -0.0188(16) -0.0007(13) 0.0039(14)
C35 0.0344(19) 0.053(2) 0.0327(19) -0.0045(16) 0.0092(15) -0.0172(16)
C6 0.051(2) 0.0385(17) 0.0372(18) -0.0117(14) 0.009(2) -0.0152(18)
C33 0.051(2) 0.0315(16) 0.0373(17) 0.0140(13) 0.0184(19) 0.0130(17)
C41 0.0299(19) 0.064(2) 0.039(2) 0.0029(17) -0.0103(16) -0.0109(16)
C29 0.126(4) 0.042(2) 0.0318(19) -0.0056(19) -0.008(3) 0.013(2)
C8 0.067(2) 0.038(2) 0.0295(17) -0.0035(15) 0.0112(16) -0.0086(18)
C27 0.075(3) 0.049(2) 0.115(4) -0.040(2) -0.067(3) 0.026(3)
C30 0.086(3) 0.0345(19) 0.0300(18) 0.0022(15) 0.000(2) -0.0050(19)
C5 0.092(3) 0.045(2) 0.0347(19) -0.0056(16) 0.011(2) -0.038(2)
C9 0.046(2) 0.055(2) 0.055(2) -0.003(2) 0.0147(17) -0.016(2)
C10 0.035(2) 0.071(3) 0.065(3) -0.021(2) 0.0130(19) -0.024(2)
C26 0.049(3) 0.0388(19) 0.083(3) -0.0252(19) -0.036(2) 0.0158(17)
C28 0.129(4) 0.046(2) 0.061(3) -0.027(2) -0.058(3) 0.033(3)
C11 0.038(2) 0.104(4) 0.083(3) -0.026(3) -0.008(2) 0.029(2)

loop_
_atom_type_symbol
_atom_type_description
_atom_type_scat_dispersion_real
_atom_type_scat_dispersion_imag
_atom_type_scat_source
C C 0.0033 0.0016 'International Tables Vol C Tables 4.2.6.8 and 6.1.1.4'
H H 0.0000 0.0000 'International Tables Vol C Tables 4.2.6.8 and 6.1.1.4'
O O 0.0106 0.0060 'International Tables Vol C Tables 4.2.6.8 and 6.1.1.4'
N N 0.0061 0.0033 'International Tables Vol C Tables 4.2.6.8 and 6.1.1.4'
B B 0.0013 0.0007 'International Tables Vol C Tables 4.2.6.8 and 6.1.1.4'
Sb Sb -0.5866 1.5461 'International Tables Vol C Tables 4.2.6.8 and 6.1.1.4'

loop_
_exptl_crystal_face_index_h
_exptl_crystal_face_index_k
_exptl_crystal_face_index_l
_exptl_crystal_face_perp_dist
-1 0 0 0.058
1 0 0 0.048
0 0 1 0.125
0 0 -1 0.096
0 -1 0 0.141
0 1 0 0.195
0 1 -1 0.158

loop_
_geom_angle_atom_site_label_1
_geom_angle_atom_site_label_2
_geom_angle_atom_site_label_3
_geom_angle
C1 Sb1 C13 100.18(11)
C1 Sb1 N1 74.50(11)
C13 Sb1 N1 90.23(10)
C1 Sb1 N2 74.42(12)
C13 Sb1 N2 94.17(10)
N1 Sb1 N2 148.91(10)
B4 O4 B3 122.7(2)
B5 O5 B4 118.5(2)
B1 O1 B3 123.7(2)
B2 O3 B3 123.1(3)
B1 O2 B2 118.6(2)
B5 O6 B3 121.8(2)
C35 C36 C31 121.9(3)
C35 C36 H36 119.4
C31 C36 H36 118.7
C24 C19 C20 117.0(3)
C24 C19 B1 121.3(3)
C20 C19 B1 121.7(3)
C32 C31 C36 117.1(3)
C32 C31 B4 122.1(3)
C36 C31 B4 120.8(3)
C2 C1 C6 121.1(3)
C2 C1 Sb1 119.8(2)
C6 C1 Sb1 118.8(3)
C30 C25 C26 118.1(3)
C30 C25 B2 120.4(3)
C26 C25 B2 121.5(3)
C17 C18 C13 120.5(3)
C17 C18 H18 119.7
C13 C18 H18 119.8
C8 N1 C7 109.7(3)
C8 N1 C9 110.1(3)
C7 N1 C9 111.5(3)
C8 N1 Sb1 104.3(2)
C7 N1 Sb1 106.73(19)
C9 N1 Sb1 114.3(2)
C18 C13 C14 118.4(3)
C18 C13 Sb1 124.4(2)
C14 C13 Sb1 117.1(2)
O1 B1 O2 121.0(3)
O1 B1 C19 121.0(3)
O2 B1 C19 118.0(3)
C23 C24 C19 121.8(3)
C23 C24 H24 119.2
C19 C24 H24 119.0
C16 C17 C18 120.0(3)
C16 C17 H17 120.0
C18 C17 H17 120.1
O4 B4 O5 121.6(3)
O4 B4 C31 121.3(3)
O5 B4 C31 117.1(3)
C31 C32 C33 121.2(3)
C31 C32 H32 119.4
C33 C32 H32 119.4
O6 B5 O5 121.7(3)
O6 B5 C37 121.1(3)
O5 B5 C37 117.2(3)
C22 C21 C20 119.8(3)
C22 C21 H21 120.1
C20 C21 H21 120.1
O3 B3 O4 108.3(3)
O3 B3 O1 111.3(2)
O4 B3 O1 108.9(2)
O3 B3 O6 109.1(2)
O4 B3 O6 111.7(2)
O1 B3 O6 107.6(3)
C15 C16 C17 120.1(3)
C15 C16 H16 119.9
C17 C16 H16 120.0
O3 B2 O2 122.1(3)
O3 B2 C25 120.5(3)
O2 B2 C25 117.4(3)
C22 C23 C24 119.7(3)
C22 C23 H23 120.2
C24 C23 H23 120.1
C16 C15 C14 120.4(3)
C16 C15 H15 119.9
C14 C15 H15 119.7
C41 C42 C37 120.9(3)
C41 C42 H42 119.4
C37 C42 H42 119.7
C38 C37 C42 117.1(3)
C38 C37 B5 123.4(3)
C42 C37 B5 119.4(3)
C15 C14 C13 120.6(3)
C15 C14 H14 119.6
C13 C14 H14 119.8
C39 C38 C37 122.3(3)
C39 C38 H38 118.9
C37 C38 H38 118.8
C33 C34 C35 120.0(3)
C33 C34 H34 120.0
C35 C34 H34 120.0
C21 C20 C19 121.5(3)
C21 C20 H20 119.4
C19 C20 H20 119.1
C39 C40 C41 120.2(3)
C39 C40 H40 119.9
C41 C40 H40 120.0
C21 C22 C23 120.3(3)
C21 C22 H22 119.8
C23 C22 H22 119.9
C1 C2 C3 120.2(3)
C1 C2 C7 116.9(3)
C3 C2 C7 122.9(3)
C38 C39 C40 119.5(3)
C38 C39 H39 120.5
C40 C39 H39 120.1
N2 C12 H12A 109.6
N2 C12 H12B 109.8
H12A C12 H12B 109.5
N2 C12 H12C 109.1
H12A C12 H12C 109.5
H12B C12 H12C 109.5
C4 C3 C2 119.2(4)
C4 C3 H3 120.4
C2 C3 H3 120.4
N1 C7 C2 109.9(3)
N1 C7 H7A 109.8
C2 C7 H7A 109.7
N1 C7 H7B 109.7
C2 C7 H7B 109.6
H7A C7 H7B 108.2
C3 C4 C5 121.9(3)
C3 C4 H4 119.3
C5 C4 H4 118.8
C11 N2 C12 109.5(3)
C11 N2 C10 111.2(3)
C12 N2 C10 109.6(3)
C11 N2 Sb1 109.2(3)
C12 N2 Sb1 113.0(2)
C10 N2 Sb1 104.2(2)
C34 C35 C36 119.7(3)
C34 C35 H35 120.3
C36 C35 H35 120.0
C1 C6 C5 117.9(4)
C1 C6 C10 117.7(3)
C5 C6 C10 124.2(4)
C34 C33 C32 120.0(3)
C34 C33 H33 119.9
C32 C33 H33 120.1
C40 C41 C42 119.8(3)
C40 C41 H41 119.7
C42 C41 H41 120.4
C28 C29 C30 118.7(5)
C28 C29 H29 120.8
C30 C29 H29 120.5
N1 C8 H8A 109.7
N1 C8 H8B 109.3
H8A C8 H8B 109.5
N1 C8 H8C 109.4
H8A C8 H8C 109.5
H8B C8 H8C 109.5
C28 C27 C26 119.5(5)
C28 C27 H27 120.1
C26 C27 H27 120.4
C25 C30 C29 121.7(4)
C25 C30 H30 118.9
C29 C30 H30 119.4
C4 C5 C6 119.7(4)
C4 C5 H5 120.2
C6 C5 H5 120.2
N1 C9 H9A 109.5
N1 C9 H9B 109.3
H9A C9 H9B 109.5
N1 C9 H9C 109.6
H9A C9 H9C 109.5
H9B C9 H9C 109.5
C6 C10 N2 111.2(3)
C6 C10 H10A 109.4
N2 C10 H10A 109.4
C6 C10 H10B 109.3
N2 C10 H10B 109.5
H10A C10 H10B 108.1
C27 C26 C25 120.9(4)
C27 C26 H26 119.9
C25 C26 H26 119.1
C27 C28 C29 121.0(4)
C27 C28 H28 120.0
C29 C28 H28 119.0
N2 C11 H11A 107.8
N2 C11 H11B 110.8
H11A C11 H11B 109.5
N2 C11 H11C 109.9
H11A C11 H11C 109.5
H11B C11 H11C 109.5

loop_
_geom_bond_atom_site_label_1
_geom_bond_atom_site_label_2
_geom_bond_distance
Sb1 C1 2.102(3)
Sb1 C13 2.137(3)
Sb1 N1 2.384(3)
Sb1 N2 2.423(3)
O4 B4 1.336(4)
O4 B3 1.471(4)
O5 B5 1.383(4)
O5 B4 1.390(4)
O1 B1 1.339(4)
O1 B3 1.474(4)
O3 B2 1.330(4)
O3 B3 1.469(4)
O2 B1 1.388(4)
O2 B2 1.393(4)
O6 B5 1.341(4)
O6 B3 1.476(4)
C36 C35 1.382(4)
C36 C31 1.389(5)
C36 H36 0.9300
C19 C24 1.397(4)
C19 C20 1.404(4)
C19 B1 1.561(4)
C31 C32 1.388(4)
C31 B4 1.569(4)
C1 C2 1.381(5)
C1 C6 1.389(5)
C25 C30 1.385(5)
C25 C26 1.401(5)
C25 B2 1.574(5)
C18 C17 1.385(4)
C18 C13 1.386(4)
C18 H18 0.9300
N1 C8 1.472(4)
N1 C7 1.478(4)
N1 C9 1.480(4)
C13 C14 1.399(4)
C24 C23 1.383(5)
C24 H24 0.9300
C17 C16 1.383(4)
C17 H17 0.9299
C32 C33 1.393(4)
C32 H32 0.9301
B5 C37 1.572(4)
C21 C22 1.380(5)
C21 C20 1.384(5)
C21 H21 0.9299
C16 C15 1.365(4)
C16 H16 0.9299
C23 C22 1.381(5)
C23 H23 0.9299
C15 C14 1.375(4)
C15 H15 0.9300
C42 C41 1.386(4)
C42 C37 1.406(4)
C42 H42 0.9300
C37 C38 1.386(4)
C14 H14 0.9300
C38 C39 1.377(4)
C38 H38 0.9299
C34 C33 1.370(5)
C34 C35 1.374(5)
C34 H34 0.9300
C20 H20 0.9299
C40 C39 1.379(5)
C40 C41 1.382(5)
C40 H40 0.9301
C22 H22 0.9301
C2 C3 1.389(4)
C2 C7 1.497(5)
C39 H39 0.9300
C12 N2 1.483(4)
C12 H12A 0.9600
C12 H12B 0.9599
C12 H12C 0.9599
C3 C4 1.362(6)
C3 H3 0.9300
C7 H7A 0.9700
C7 H7B 0.9700
C4 C5 1.378(6)
C4 H4 0.9300
N2 C11 1.465(5)
N2 C10 1.488(5)
C35 H35 0.9300
C6 C5 1.416(5)
C6 C10 1.486(5)
C33 H33 0.9299
C41 H41 0.9300
C29 C28 1.391(7)
C29 C30 1.398(5)
C29 H29 0.9298
C8 H8A 0.9600
C8 H8B 0.9599
C8 H8C 0.9600
C27 C28 1.378(7)
C27 C26 1.396(5)
C27 H27 0.9299
C30 H30 0.9300
C5 H5 0.9301
C9 H9A 0.9600
C9 H9B 0.9600
C9 H9C 0.9601
C10 H10A 0.9701
C10 H10B 0.9699
C26 H26 0.9300
C28 H28 0.9300
C11 H11A 0.9602
C11 H11B 0.9600
C11 H11C 0.9600
